data_7210863
loop_
_publ_author_name
'Ji, Ning-Ning'
'Cheng, Xiao-Jie'
'Liang, Li-Li'
'Xiao, Xin'
'Zhang, Yun-Qian'
'Xue, Sai-Feng'
'Tao, Zhu'
'Zhu, Qian-Jiang'

_publ_section_title
;
 The synthesis of networks based on the coordination of cucurbit[8]urils
 and alkali or alkaline earth ions in the presence of the polychloride
 transition-metal anions
;
_journal_issue 38
_journal_name_full CrystEngComm
_journal_page_first 7709
_journal_paper_doi 10.1039/c3ce40840j
_journal_volume 15
_journal_year 2013
_chemical_formula_moiety 'C72 H74 N48 O25 Rb2, 2Cl, 68(H2 O)'
_chemical_formula_sum 'C72 H210 Cl2 N48 O93 Rb2'
_chemical_formula_weight 3478.72
_chemical_name_systematic
;
 ?
;
_space_group_IT_number 148
_symmetry_cell_setting trigonal
_symmetry_space_group_name_Hall '-R 3'
_symmetry_space_group_name_H-M 'R -3 :H'
_atom_sites_solution_hydrogens geom
_atom_sites_solution_primary direct
_atom_sites_solution_secondary difmap
_audit_creation_method SHELXL-97
_cell_angle_alpha 90.00
_cell_angle_beta 90.00
_cell_angle_gamma 120.00
_cell_formula_units_Z 6
_cell_length_a 21.7553(14)
_cell_length_b 21.7553(14)
_cell_length_c 52.070(4)
_cell_measurement_temperature 223(2)
_cell_volume 21343(3)
_computing_structure_refinement 'SHELXL-97 (Sheldrick, 1997)'
_diffrn_ambient_temperature 223(2)
_diffrn_measured_fraction_theta_full 0.990
_diffrn_measured_fraction_theta_max 0.990
_diffrn_measurement_device_type 'Bruker Smart Apex2 CCD Detector'
_diffrn_measurement_method '\f and \w scan'
_diffrn_radiation_monochromator graphite
_diffrn_radiation_source 'fine-focus sealed tube'
_diffrn_radiation_type MoK\a
_diffrn_radiation_wavelength 0.71073
_diffrn_reflns_av_R_equivalents 0.0671
_diffrn_reflns_av_sigmaI/netI 0.0657
_diffrn_reflns_limit_h_max 25
_diffrn_reflns_limit_h_min -26
_diffrn_reflns_limit_k_max 26
_diffrn_reflns_limit_k_min -26
_diffrn_reflns_limit_l_max 63
_diffrn_reflns_limit_l_min -63
_diffrn_reflns_number 52620
_diffrn_reflns_theta_full 25.99
_diffrn_reflns_theta_max 25.99
_diffrn_reflns_theta_min 1.15
_exptl_absorpt_coefficient_mu 0.857
_exptl_absorpt_correction_T_max 0.7892
_exptl_absorpt_correction_T_min 0.7594
_exptl_absorpt_correction_type multi-scan
_exptl_absorpt_process_details 'SADABS (Bruker, 2008)'
_exptl_crystal_colour colorless
_exptl_crystal_density_diffrn 1.624
_exptl_crystal_density_method 'not measured'
_exptl_crystal_description prism
_exptl_crystal_F_000 10980
_exptl_crystal_size_max 0.34
_exptl_crystal_size_mid 0.32
_exptl_crystal_size_min 0.29
_platon_squeeze_details
;
;
_refine_diff_density_max 1.036
_refine_diff_density_min -0.622
_refine_diff_density_rms 0.082
_refine_ls_extinction_method none
_refine_ls_goodness_of_fit_ref 0.951
_refine_ls_hydrogen_treatment constr
_refine_ls_matrix_type full
_refine_ls_number_parameters 452
_refine_ls_number_reflns 9246
_refine_ls_number_restraints 0
_refine_ls_restrained_S_all 0.951
_refine_ls_R_factor_all 0.1165
_refine_ls_R_factor_gt 0.0708
_refine_ls_shift/su_max 0.001
_refine_ls_shift/su_mean 0.000
_refine_ls_structure_factor_coef Fsqd
_refine_ls_weighting_details 'calc w=1/[\s^2^(Fo^2^)+(0.1455P)^2^+0.0000P] where P=(Fo^2^+2Fc^2^)/3'
_refine_ls_weighting_scheme calc
_refine_ls_wR_factor_gt 0.2120
_refine_ls_wR_factor_ref 0.2347
_reflns_number_gt 4905
_reflns_number_total 9246
_reflns_threshold_expression >2sigma(I)
_cod_data_source_file c3ce40840j.txt
_cod_data_source_block CCDC931657
_cod_original_cell_volume 21343(2)
_cod_original_sg_symbol_H-M 'R -3'
_cod_database_code 7210863

loop_
_symmetry_equiv_pos_as_xyz
'x, y, z'
'-y, x-y, z'
'-x+y, -x, z'
'x+2/3, y+1/3, z+1/3'
'-y+2/3, x-y+1/3, z+1/3'
'-x+y+2/3, -x+1/3, z+1/3'
'x+1/3, y+2/3, z+2/3'
'-y+1/3, x-y+2/3, z+2/3'
'-x+y+1/3, -x+2/3, z+2/3'
'-x, -y, -z'
'y, -x+y, -z'
'x-y, x, -z'
'-x+2/3, -y+1/3, -z+1/3'
'y+2/3, -x+y+1/3, -z+1/3'
'x-y+2/3, x+1/3, -z+1/3'
'-x+1/3, -y+2/3, -z+2/3'
'y+1/3, -x+y+2/3, -z+2/3'
'x-y+1/3, x+2/3, -z+2/3'

loop_
_atom_site_label
_atom_site_type_symbol
_atom_site_fract_x
_atom_site_fract_y
_atom_site_fract_z
_atom_site_U_iso_or_equiv
_atom_site_adp_type
_atom_site_occupancy
_atom_site_symmetry_multiplicity
_atom_site_calc_flag
_atom_site_refinement_flags
_atom_site_disorder_assembly
_atom_site_disorder_group
Cl1 Cl 0.0000 0.0000 0.04452(19) 0.300(4) Uiso 1 3 d S . .
Cl2 Cl 0.3319(5) -0.0400(6) 0.0181(2) 0.127(5) Uiso 0.224(8) 1 d P A 1
Cl2' Cl 0.3373(9) -0.0027(11) 0.0059(4) 0.109(9) Uiso 0.110(8) 1 d P A 2
O1W O 0.6667 0.3333 0.1611(7) 0.457(19) Uiso 1 3 d S . .
Rb1 Rb 0.0000 0.0000 0.113479(19) 0.0693(3) Uani 1 3 d S . .
Rb2 Rb 0.6667 0.3333 0.099714(18) 0.0650(3) Uani 1 3 d S . .
C1 C 0.3971(2) 0.4478(2) 0.19911(11) 0.0630(13) Uani 1 1 d . . .
C2 C 0.5028(2) 0.4813(2) 0.22045(10) 0.0566(12) Uani 1 1 d . . .
H2 H 0.5203 0.5197 0.2332 0.068 Uiso 1 1 calc R . .
C3 C 0.5199(2) 0.5103(2) 0.19281(9) 0.0517(11) Uani 1 1 d . . .
H3 H 0.5510 0.5620 0.1923 0.062 Uiso 1 1 calc R . .
C4 C 0.5682(2) 0.4371(2) 0.19992(9) 0.0536(11) Uani 1 1 d . . .
C5 C 0.4405(2) 0.5179(3) 0.15914(11) 0.0675(14) Uani 1 1 d . . .
H5A H 0.3934 0.5123 0.1594 0.081 Uiso 1 1 calc R . .
H5B H 0.4746 0.5684 0.1589 0.081 Uiso 1 1 calc R . .
C6 C 0.5942(2) 0.4983(3) 0.15796(9) 0.0596(12) Uani 1 1 d . . .
H6A H 0.6177 0.5497 0.1575 0.071 Uiso 1 1 calc R . .
H6B H 0.6307 0.4850 0.1576 0.071 Uiso 1 1 calc R . .
C7 C 0.3926(2) 0.4472(2) 0.11938(12) 0.0687(15) Uani 1 1 d . . .
C8 C 0.5162(2) 0.5064(2) 0.12405(10) 0.0546(12) Uani 1 1 d . . .
H8 H 0.5474 0.5580 0.1232 0.066 Uiso 1 1 calc R . .
C9 C 0.49602(19) 0.4736(2) 0.09767(9) 0.0461(10) Uani 1 1 d . . .
H9 H 0.5150 0.5101 0.0843 0.055 Uiso 1 1 calc R . .
C10 C 0.5605(2) 0.4301(2) 0.11791(9) 0.0486(11) Uani 1 1 d . . .
C11 C 0.3768(2) 0.4052(2) 0.07477(11) 0.0668(14) Uani 1 1 d . . .
H11A H 0.3997 0.4369 0.0604 0.080 Uiso 1 1 calc R . .
H11B H 0.3307 0.4011 0.0772 0.080 Uiso 1 1 calc R . .
C12 C 0.5365(2) 0.4006(2) 0.07267(9) 0.0513(11) Uani 1 1 d . . .
H12A H 0.5783 0.3958 0.0741 0.062 Uiso 1 1 calc R . .
H12B H 0.5452 0.4347 0.0592 0.062 Uiso 1 1 calc R . .
C13 C 0.3024(2) 0.2750(2) 0.07100(9) 0.0512(11) Uani 1 1 d . . .
C14 C 0.4148(2) 0.3260(2) 0.05223(9) 0.0530(11) Uani 1 1 d . . .
H14 H 0.4273 0.3559 0.0369 0.064 Uiso 1 1 calc R . .
C15 C 0.3730(2) 0.2464(2) 0.04542(9) 0.0533(11) Uani 1 1 d . . .
H15 H 0.3669 0.2386 0.0268 0.064 Uiso 1 1 calc R . .
C16 C 0.4774(2) 0.2705(2) 0.06658(8) 0.0498(10) Uani 1 1 d . . .
C17 C 0.2416(2) 0.1573(2) 0.05069(10) 0.0573(12) Uani 1 1 d . . .
H17A H 0.2421 0.1531 0.0321 0.069 Uiso 1 1 calc R . .
H17B H 0.2001 0.1605 0.0552 0.069 Uiso 1 1 calc R . .
C18 C 0.4066(2) 0.1503(2) 0.04852(9) 0.0508(11) Uani 1 1 d . . .
H18A H 0.4494 0.1492 0.0529 0.061 Uiso 1 1 calc R . .
H18B H 0.4008 0.1455 0.0300 0.061 Uiso 1 1 calc R . .
C19 C 0.1777(2) 0.0474(2) 0.07590(8) 0.0490(10) Uani 1 1 d . . .
C20 C 0.2737(2) 0.0609(2) 0.05191(8) 0.0477(10) Uani 1 1 d . . .
H20 H 0.2712 0.0589 0.0331 0.057 Uiso 1 1 calc R . .
C21 C 0.2351(2) -0.0141(2) 0.06376(9) 0.0519(11) Uani 1 1 d . . .
H21 H 0.2176 -0.0507 0.0504 0.062 Uiso 1 1 calc R . .
C22 C 0.3538(2) 0.0432(2) 0.07620(8) 0.0499(10) Uani 1 1 d . . .
C23 C 0.1174(2) -0.0817(2) 0.08696(10) 0.0604(13) Uani 1 1 d . . .
H23A H 0.0769 -0.0748 0.0889 0.072 Uiso 1 1 calc R . .
H23B H 0.1052 -0.1183 0.0741 0.072 Uiso 1 1 calc R . .
C24 C 0.2820(2) -0.0816(2) 0.08878(9) 0.0581(12) Uani 1 1 d . . .
H24A H 0.3289 -0.0752 0.0917 0.070 Uiso 1 1 calc R . .
H24B H 0.2587 -0.1184 0.0759 0.070 Uiso 1 1 calc R . .
N1 N 0.42505(17) 0.43865(18) 0.22063(8) 0.0538(9) Uani 1 1 d . . .
N2 N 0.45062(17) 0.48800(19) 0.18220(8) 0.0550(9) Uani 1 1 d . . .
N3 N 0.53742(16) 0.43910(18) 0.22299(8) 0.0502(9) Uani 1 1 d . . .
N4 N 0.55348(17) 0.47267(18) 0.18233(7) 0.0511(9) Uani 1 1 d . . .
N5 N 0.44823(18) 0.48672(19) 0.13622(8) 0.0573(10) Uani 1 1 d . . .
N6 N 0.41923(18) 0.43572(18) 0.09769(9) 0.0625(11) Uani 1 1 d . . .
N7 N 0.55150(16) 0.47080(17) 0.13609(7) 0.0490(9) Uani 1 1 d . . .
N8 N 0.52715(17) 0.42782(17) 0.09608(7) 0.0463(8) Uani 1 1 d . . .
N9 N 0.36721(18) 0.33585(18) 0.06879(8) 0.0585(10) Uani 1 1 d . . .
N10 N 0.30473(16) 0.22189(18) 0.05862(7) 0.0511(9) Uani 1 1 d . . .
N11 N 0.47792(17) 0.33380(18) 0.06532(7) 0.0506(9) Uani 1 1 d . . .
N12 N 0.41465(16) 0.21811(17) 0.05632(7) 0.0484(8) Uani 1 1 d . . .
N13 N 0.23565(17) 0.09359(18) 0.06230(7) 0.0514(9) Uani 1 1 d . . .
N14 N 0.17757(17) -0.01585(18) 0.07765(7) 0.0542(9) Uani 1 1 d . . .
N15 N 0.34588(16) 0.09038(17) 0.06077(7) 0.0483(8) Uani 1 1 d . . .
N16 N 0.28937(17) -0.01571(18) 0.07889(7) 0.0506(9) Uani 1 1 d . . .
O1 O 0.33363(16) 0.4261(2) 0.19461(8) 0.0914(13) Uani 1 1 d . . .
O2 O 0.32990(16) 0.42981(17) 0.12358(8) 0.0803(11) Uani 1 1 d . . .
O3 O 0.25146(15) 0.27056(16) 0.08274(7) 0.0697(9) Uani 1 1 d . . .
O4 O 0.13289(15) 0.05908(16) 0.08528(7) 0.0658(9) Uani 1 1 d . . .
O5 O 0.60241(16) 0.40706(17) 0.19719(6) 0.0660(9) Uani 1 1 d . . .
O6 O 0.59550(15) 0.40014(17) 0.12188(6) 0.0607(8) Uani 1 1 d . . .
O7 O 0.52445(14) 0.26214(16) 0.07607(6) 0.0575(8) Uani 1 1 d . . .
O8 O 0.41017(14) 0.05438(16) 0.08559(6) 0.0586(8) Uani 1 1 d . . .

loop_
_atom_site_aniso_label
_atom_site_aniso_U_11
_atom_site_aniso_U_22
_atom_site_aniso_U_33
_atom_site_aniso_U_23
_atom_site_aniso_U_13
_atom_site_aniso_U_12
Rb1 0.0435(3) 0.0435(3) 0.1210(8) 0.000 0.000 0.02174(15)
Rb2 0.0440(3) 0.0440(3) 0.1071(7) 0.000 0.000 0.02200(15)
C1 0.039(3) 0.051(3) 0.101(4) 0.023(3) 0.011(3) 0.024(2)
C2 0.032(2) 0.038(2) 0.093(4) -0.012(2) -0.002(2) 0.0119(19)
C3 0.029(2) 0.032(2) 0.089(3) 0.002(2) 0.010(2) 0.0112(17)
C4 0.030(2) 0.044(2) 0.080(3) -0.012(2) -0.010(2) 0.013(2)
C5 0.049(3) 0.049(3) 0.111(4) 0.020(3) 0.021(3) 0.029(2)
C6 0.032(2) 0.064(3) 0.083(3) -0.009(3) 0.000(2) 0.024(2)
C7 0.040(3) 0.044(3) 0.125(5) 0.038(3) 0.021(3) 0.023(2)
C8 0.033(2) 0.032(2) 0.103(4) 0.012(2) 0.017(2) 0.0186(18)
C9 0.033(2) 0.033(2) 0.067(3) 0.0023(19) -0.0004(19) 0.0118(17)
C10 0.032(2) 0.032(2) 0.075(3) -0.003(2) 0.008(2) 0.0115(18)
C11 0.042(3) 0.051(3) 0.117(4) -0.007(3) -0.009(3) 0.031(2)
C12 0.034(2) 0.052(3) 0.068(3) 0.011(2) 0.008(2) 0.021(2)
C13 0.028(2) 0.053(3) 0.076(3) 0.001(2) -0.010(2) 0.023(2)
C14 0.039(2) 0.054(3) 0.067(3) 0.010(2) 0.001(2) 0.024(2)
C15 0.045(2) 0.056(3) 0.055(3) 0.006(2) 0.000(2) 0.021(2)
C16 0.047(3) 0.056(3) 0.051(3) 0.001(2) 0.005(2) 0.029(2)
C17 0.036(2) 0.058(3) 0.078(3) -0.008(2) -0.017(2) 0.024(2)
C18 0.037(2) 0.046(2) 0.067(3) 0.004(2) 0.007(2) 0.0192(19)
C19 0.033(2) 0.049(3) 0.058(3) -0.014(2) -0.017(2) 0.016(2)
C20 0.042(2) 0.048(2) 0.052(3) -0.0030(19) -0.0048(19) 0.022(2)
C21 0.037(2) 0.043(2) 0.074(3) -0.009(2) -0.001(2) 0.020(2)
C22 0.040(2) 0.055(3) 0.057(3) -0.004(2) 0.005(2) 0.026(2)
C23 0.023(2) 0.050(3) 0.099(4) -0.015(3) -0.010(2) 0.0114(19)
C24 0.050(3) 0.054(3) 0.085(3) 0.004(2) 0.006(2) 0.037(2)
N1 0.0293(17) 0.050(2) 0.082(3) 0.0207(19) 0.0119(18) 0.0199(16)
N2 0.038(2) 0.050(2) 0.081(3) 0.0182(19) 0.0141(18) 0.0254(17)
N3 0.0289(17) 0.045(2) 0.076(3) -0.0040(18) -0.0030(17) 0.0177(16)
N4 0.0392(19) 0.049(2) 0.068(2) -0.0078(18) 0.0017(17) 0.0240(17)
N5 0.037(2) 0.050(2) 0.090(3) 0.010(2) 0.0125(19) 0.0252(18)
N6 0.0318(19) 0.041(2) 0.112(3) -0.008(2) 0.002(2) 0.0167(17)
N7 0.0318(17) 0.0370(18) 0.080(2) -0.0068(17) -0.0043(17) 0.0183(15)
N8 0.0402(19) 0.0397(19) 0.063(2) 0.0025(16) -0.0004(17) 0.0230(16)
N9 0.0384(19) 0.039(2) 0.100(3) 0.0022(19) -0.0082(19) 0.0206(17)
N10 0.0308(18) 0.047(2) 0.075(2) -0.0018(18) -0.0045(16) 0.0191(16)
N11 0.0379(19) 0.044(2) 0.070(2) 0.0035(17) 0.0010(17) 0.0203(17)
N12 0.0300(17) 0.0435(19) 0.068(2) 0.0051(17) 0.0013(16) 0.0155(16)
N13 0.0305(18) 0.049(2) 0.072(2) 0.0004(18) -0.0042(17) 0.0179(16)
N14 0.0327(18) 0.043(2) 0.080(3) -0.0086(18) -0.0038(17) 0.0138(16)
N15 0.0325(18) 0.047(2) 0.066(2) 0.0028(17) -0.0030(16) 0.0198(16)
N16 0.0337(19) 0.049(2) 0.065(2) -0.0007(17) -0.0007(16) 0.0178(17)
O1 0.0311(18) 0.100(3) 0.133(3) 0.052(2) 0.0092(19) 0.0250(18)
O2 0.0357(18) 0.061(2) 0.140(3) 0.020(2) 0.0176(19) 0.0205(16)
O3 0.0367(17) 0.0553(19) 0.116(3) -0.0098(18) -0.0007(17) 0.0223(15)
O4 0.0352(16) 0.061(2) 0.105(3) -0.0057(18) 0.0017(16) 0.0265(15)
O5 0.0537(19) 0.074(2) 0.087(2) -0.0149(18) -0.0086(16) 0.0446(18)
O6 0.0519(18) 0.070(2) 0.079(2) -0.0091(17) -0.0014(15) 0.0439(17)
O7 0.0357(15) 0.0586(18) 0.084(2) -0.0092(16) -0.0111(15) 0.0275(15)
O8 0.0381(16) 0.068(2) 0.075(2) 0.0091(16) -0.0022(15) 0.0304(15)

loop_
_atom_type_symbol
_atom_type_description
_atom_type_scat_dispersion_real
_atom_type_scat_dispersion_imag
_atom_type_scat_source
C C 0.0033 0.0016 'International Tables Vol C Tables 4.2.6.8 and 6.1.1.4'
H H 0.0000 0.0000 'International Tables Vol C Tables 4.2.6.8 and 6.1.1.4'
N N 0.0061 0.0033 'International Tables Vol C Tables 4.2.6.8 and 6.1.1.4'
O O 0.0106 0.0060 'International Tables Vol C Tables 4.2.6.8 and 6.1.1.4'
Rb Rb -0.9393 2.9676 'International Tables Vol C Tables 4.2.6.8 and 6.1.1.4'
Cl Cl 0.1484 0.1585 'International Tables Vol C Tables 4.2.6.8 and 6.1.1.4'

loop_
_geom_angle_atom_site_label_1
_geom_angle_atom_site_label_2
_geom_angle_atom_site_label_3
_geom_angle
_geom_angle_site_symmetry_1
_geom_angle_site_symmetry_3
Rb1 O1W Rb2 180.0 13 .
O5 Rb1 O5 104.12(8) 13 14_455
O5 Rb1 O5 104.12(8) 13 15_445
O5 Rb1 O5 104.12(8) 14_455 15_445
O5 Rb1 O4 173.94(9) 13 2
O5 Rb1 O4 78.42(9) 14_455 2
O5 Rb1 O4 80.35(9) 15_445 2
O5 Rb1 O4 80.35(9) 13 3
O5 Rb1 O4 173.93(9) 14_455 3
O5 Rb1 O4 78.42(9) 15_445 3
O4 Rb1 O4 96.73(9) 2 3
O5 Rb1 O4 78.42(9) 13 .
O5 Rb1 O4 80.35(9) 14_455 .
O5 Rb1 O4 173.93(10) 15_445 .
O4 Rb1 O4 96.73(9) 2 .
O4 Rb1 O4 96.73(9) 3 .
O5 Rb1 O1W 65.60(7) 13 13
O5 Rb1 O1W 65.60(7) 14_455 13
O5 Rb1 O1W 65.60(7) 15_445 13
O4 Rb1 O1W 120.34(7) 2 13
O4 Rb1 O1W 120.34(7) 3 13
O4 Rb1 O1W 120.34(7) . 13
O5 Rb1 Cl1 114.40(7) 13 .
O5 Rb1 Cl1 114.40(7) 14_455 .
O5 Rb1 Cl1 114.40(7) 15_445 .
O4 Rb1 Cl1 59.66(7) 2 .
O4 Rb1 Cl1 59.66(7) 3 .
O4 Rb1 Cl1 59.66(7) . .
O1W Rb1 Cl1 180.0 13 .
O6 Rb2 O6 104.66(8) 3_665 2_655
O6 Rb2 O6 104.66(8) 3_665 .
O6 Rb2 O6 104.66(8) 2_655 .
O6 Rb2 O7 76.52(9) 3_665 2_655
O6 Rb2 O7 75.03(8) 2_655 2_655
O6 Rb2 O7 178.83(9) . 2_655
O6 Rb2 O7 75.03(8) 3_665 3_665
O6 Rb2 O7 178.83(9) 2_655 3_665
O6 Rb2 O7 76.52(9) . 3_665
O7 Rb2 O7 103.80(7) 2_655 3_665
O6 Rb2 O7 178.83(9) 3_665 .
O6 Rb2 O7 76.52(9) 2_655 .
O6 Rb2 O7 75.03(8) . .
O7 Rb2 O7 103.80(7) 2_655 .
O7 Rb2 O7 103.80(7) 3_665 .
O6 Rb2 O1W 66.06(7) 3_665 .
O6 Rb2 O1W 66.06(7) 2_655 .
O6 Rb2 O1W 66.06(7) . .
O7 Rb2 O1W 114.68(6) 2_655 .
O7 Rb2 O1W 114.68(6) 3_665 .
O7 Rb2 O1W 114.68(6) . .
O1 C1 N1 127.3(4) . .
O1 C1 N2 123.5(5) . .
N1 C1 N2 109.2(4) . .
N3 C2 N1 113.4(3) . .
N3 C2 C3 104.3(4) . .
N1 C2 C3 103.4(4) . .
N3 C2 H2 111.8 . .
N1 C2 H2 111.8 . .
C3 C2 H2 111.8 . .
N2 C3 N4 113.7(4) . .
N2 C3 C2 102.8(3) . .
N4 C3 C2 102.0(3) . .
N2 C3 H3 112.5 . .
N4 C3 H3 112.5 . .
C2 C3 H3 112.5 . .
O5 C4 N4 128.1(5) . .
O5 C4 N3 123.5(4) . .
N4 C4 N3 108.4(4) . .
N5 C5 N2 113.9(4) . .
N5 C5 H5A 108.8 . .
N2 C5 H5A 108.8 . .
N5 C5 H5B 108.8 . .
N2 C5 H5B 108.8 . .
H5A C5 H5B 107.7 . .
N7 C6 N4 112.9(3) . .
N7 C6 H6A 109.0 . .
N4 C6 H6A 109.0 . .
N7 C6 H6B 109.0 . .
N4 C6 H6B 109.0 . .
H6A C6 H6B 107.8 . .
O2 C7 N6 126.9(5) . .
O2 C7 N5 124.2(5) . .
N6 C7 N5 108.8(4) . .
N5 C8 N7 112.2(3) . .
N5 C8 C9 104.1(3) . .
N7 C8 C9 104.1(3) . .
N5 C8 H8 112.0 . .
N7 C8 H8 112.0 . .
C9 C8 H8 112.0 . .
N6 C9 N8 114.1(3) . .
N6 C9 C8 104.4(3) . .
N8 C9 C8 104.4(3) . .
N6 C9 H9 111.2 . .
N8 C9 H9 111.2 . .
C8 C9 H9 111.2 . .
O6 C10 N8 125.9(4) . .
O6 C10 N7 123.1(4) . .
N8 C10 N7 111.0(4) . .
N6 C11 N9 112.4(4) . .
N6 C11 H11A 109.1 . .
N9 C11 H11A 109.1 . .
N6 C11 H11B 109.1 . .
N9 C11 H11B 109.1 . .
H11A C11 H11B 107.9 . .
N8 C12 N11 114.6(3) . .
N8 C12 H12A 108.6 . .
N11 C12 H12A 108.6 . .
N8 C12 H12B 108.6 . .
N11 C12 H12B 108.6 . .
H12A C12 H12B 107.6 . .
O3 C13 N10 126.3(4) . .
O3 C13 N9 124.6(4) . .
N10 C13 N9 109.1(4) . .
N9 C14 N11 113.9(4) . .
N9 C14 C15 103.9(3) . .
N11 C14 C15 103.3(3) . .
N9 C14 H14 111.7 . .
N11 C14 H14 111.7 . .
C15 C14 H14 111.7 . .
N12 C15 N10 113.4(3) . .
N12 C15 C14 104.2(3) . .
N10 C15 C14 102.8(3) . .
N12 C15 H15 112.0 . .
N10 C15 H15 112.0 . .
C14 C15 H15 112.0 . .
O7 C16 N11 125.3(4) . .
O7 C16 N12 126.1(4) . .
N11 C16 N12 108.5(4) . .
N10 C17 N13 113.3(3) . .
N10 C17 H17A 108.9 . .
N13 C17 H17A 108.9 . .
N10 C17 H17B 108.9 . .
N13 C17 H17B 108.9 . .
H17A C17 H17B 107.7 . .
N12 C18 N15 112.4(3) . .
N12 C18 H18A 109.1 . .
N15 C18 H18A 109.1 . .
N12 C18 H18B 109.1 . .
N15 C18 H18B 109.1 . .
H18A C18 H18B 107.9 . .
O4 C19 N13 126.7(4) . .
O4 C19 N14 125.1(4) . .
N13 C19 N14 108.2(4) . .
N13 C20 N15 115.3(3) . .
N13 C20 C21 103.2(3) . .
N15 C20 C21 103.8(3) . .
N13 C20 H20 111.3 . .
N15 C20 H20 111.3 . .
C21 C20 H20 111.3 . .
N14 C21 N16 116.2(4) . .
N14 C21 C20 103.8(3) . .
N16 C21 C20 103.0(3) . .
N14 C21 H21 111.1 . .
N16 C21 H21 111.1 . .
C20 C21 H21 111.1 . .
O8 C22 N16 127.3(4) . .
O8 C22 N15 124.6(4) . .
N16 C22 N15 108.1(3) . .
N3 C23 N14 114.4(3) 13 .
N3 C23 H23A 108.6 13 .
N14 C23 H23A 108.6 . .
N3 C23 H23B 108.6 13 .
N14 C23 H23B 108.6 . .
H23A C23 H23B 107.6 . .
N16 C24 N1 113.6(3) . 13
N16 C24 H24A 108.9 . .
N1 C24 H24A 108.9 13 .
N16 C24 H24B 108.9 . .
N1 C24 H24B 108.9 13 .
H24A C24 H24B 107.7 . .
C1 N1 C24 121.9(3) . 13
C1 N1 C2 111.5(4) . .
C24 N1 C2 121.9(4) 13 .
C1 N2 C5 123.6(4) . .
C1 N2 C3 112.4(4) . .
C5 N2 C3 122.6(3) . .
C4 N3 C23 124.0(4) . 13
C4 N3 C2 110.6(4) . .
C23 N3 C2 124.4(4) 13 .
C4 N4 C3 113.8(4) . .
C4 N4 C6 122.0(4) . .
C3 N4 C6 118.9(4) . .
C7 N5 C5 123.4(4) . .
C7 N5 C8 110.3(4) . .
C5 N5 C8 124.5(4) . .
C7 N6 C9 112.0(4) . .
C7 N6 C11 122.7(4) . .
C9 N6 C11 123.3(4) . .
C10 N7 C6 123.8(3) . .
C10 N7 C8 109.0(4) . .
C6 N7 C8 122.0(3) . .
C10 N8 C12 124.0(3) . .
C10 N8 C9 110.8(3) . .
C12 N8 C9 123.2(3) . .
C13 N9 C14 111.9(4) . .
C13 N9 C11 122.0(4) . .
C14 N9 C11 122.8(4) . .
C13 N10 C17 123.0(3) . .
C13 N10 C15 112.1(3) . .
C17 N10 C15 120.8(4) . .
C16 N11 C12 124.4(3) . .
C16 N11 C14 111.6(3) . .
C12 N11 C14 123.5(3) . .
C16 N12 C15 112.0(3) . .
C16 N12 C18 121.0(3) . .
C15 N12 C18 122.7(3) . .
C19 N13 C20 112.5(3) . .
C19 N13 C17 122.0(3) . .
C20 N13 C17 120.9(4) . .
C19 N14 C21 112.0(3) . .
C19 N14 C23 123.8(4) . .
C21 N14 C23 122.6(3) . .
C22 N15 C20 111.6(3) . .
C22 N15 C18 121.7(3) . .
C20 N15 C18 123.7(3) . .
C22 N16 C21 113.3(3) . .
C22 N16 C24 121.5(4) . .
C21 N16 C24 122.2(3) . .
C19 O4 Rb1 145.9(3) . .
C4 O5 Rb1 148.6(3) . 13
C10 O6 Rb2 146.4(3) . .
C16 O7 Rb2 145.4(3) . .

loop_
_geom_bond_atom_site_label_1
_geom_bond_atom_site_label_2
_geom_bond_distance
_geom_bond_site_symmetry_2
Cl1 Rb1 3.591(10) .
O1W Rb1 3.06(3) 13
O1W Rb2 3.19(3) .
Rb1 O5 2.857(3) 13
Rb1 O5 2.857(3) 14_455
Rb1 O5 2.857(3) 15_445
Rb1 O4 2.907(3) 2
Rb1 O4 2.907(3) 3
Rb1 O4 2.907(3) .
Rb1 O1W 3.06(3) 13
Rb2 O6 2.845(3) 3_665
Rb2 O6 2.845(3) 2_655
Rb2 O6 2.845(3) .
Rb2 O7 2.949(3) 2_655
Rb2 O7 2.949(3) 3_665
Rb2 O7 2.949(3) .
C1 O1 1.237(5) .
C1 N1 1.337(6) .
C1 N2 1.370(6) .
C2 N3 1.457(5) .
C2 N1 1.466(5) .
C2 C3 1.541(7) .
C2 H2 0.9800 .
C3 N2 1.442(5) .
C3 N4 1.450(5) .
C3 H3 0.9800 .
C4 O5 1.219(5) .
C4 N4 1.338(6) .
C4 N3 1.387(6) .
C5 N5 1.424(6) .
C5 N2 1.434(6) .
C5 H5A 0.9700 .
C5 H5B 0.9700 .
C6 N7 1.401(5) .
C6 N4 1.488(6) .
C6 H6A 0.9700 .
C6 H6B 0.9700 .
C7 O2 1.240(5) .
C7 N6 1.348(7) .
C7 N5 1.390(7) .
C8 N5 1.462(5) .
C8 N7 1.475(5) .
C8 C9 1.508(7) .
C8 H8 0.9800 .
C9 N6 1.447(5) .
C9 N8 1.461(5) .
C9 H9 0.9800 .
C10 O6 1.242(5) .
C10 N8 1.337(5) .
C10 N7 1.376(5) .
C11 N6 1.450(6) .
C11 N9 1.451(5) .
C11 H11A 0.9700 .
C11 H11B 0.9700 .
C12 N8 1.414(5) .
C12 N11 1.424(5) .
C12 H12A 0.9700 .
C12 H12B 0.9700 .
C13 O3 1.227(5) .
C13 N10 1.345(5) .
C13 N9 1.374(5) .
C14 N9 1.444(6) .
C14 N11 1.464(5) .
C14 C15 1.541(6) .
C14 H14 0.9800 .
C15 N12 1.442(5) .
C15 N10 1.473(5) .
C15 H15 0.9800 .
C16 O7 1.228(5) .
C16 N11 1.375(5) .
C16 N12 1.376(5) .
C17 N10 1.450(5) .
C17 N13 1.457(6) .
C17 H17A 0.9700 .
C17 H17B 0.9700 .
C18 N12 1.454(5) .
C18 N15 1.458(5) .
C18 H18A 0.9700 .
C18 H18B 0.9700 .
C19 O4 1.226(5) .
C19 N13 1.354(5) .
C19 N14 1.378(5) .
C20 N13 1.440(5) .
C20 N15 1.443(5) .
C20 C21 1.542(6) .
C20 H20 0.9800 .
C21 N14 1.429(5) .
C21 N16 1.435(5) .
C21 H21 0.9800 .
C22 O8 1.227(5) .
C22 N16 1.353(5) .
C22 N15 1.380(5) .
C23 N3 1.400(6) 13
C23 N14 1.458(5) .
C23 H23A 0.9700 .
C23 H23B 0.9700 .
C24 N16 1.455(5) .
C24 N1 1.462(6) 13
C24 H24A 0.9700 .
C24 H24B 0.9700 .
N1 C24 1.462(6) 13
N3 C23 1.400(6) 13
O5 Rb1 2.857(3) 13

loop_
_platon_squeeze_void_nr
_platon_squeeze_void_average_x
_platon_squeeze_void_average_y
_platon_squeeze_void_average_z
_platon_squeeze_void_volume
_platon_squeeze_void_count_electrons
_platon_squeeze_void_content
1 -0.046 0.324 -0.001 6650 3091 ' '
2 -0.167 0.167 0.167 354 111 ' '
3 0.000 0.500 0.500 353 112 ' '
4 0.167 0.833 0.833 354 111 ' '
5 0.167 0.333 0.833 354 113 ' '
6 0.333 0.167 0.167 354 112 ' '
7 0.500 0.500 0.500 352 111 ' '
8 0.500 0.000 0.500 352 112 ' '
9 0.667 0.833 0.833 354 112 ' '
10 0.833 0.667 0.167 354 113 ' '
